data_4320773
loop_
_publ_author_name
'Maxim V. Ovchinnikov'
'Arkady M. Ellern'
'Ilia A. Guzei'
'Robert J. Angelici'

_publ_section_title
;
 Reactions of the Protonated Dinuclear Ruthenium Complex
 [{(\h5-C5H3)2(SiMe2)2}Ru2(CO)4(\m-H)]+ with Nucleophiles
;
_journal_name_full 'Inorganic Chemistry'
_journal_page_first 7014
_journal_page_last 7019
_journal_paper_doi 10.1021/ic010644n
_journal_volume 40
_journal_year 2001
_chemical_formula_sum 'C19 H22 O5 Ru2 Si2'
_chemical_formula_weight 588.69
_chemical_name_systematic
; 

 ? 

;
_space_group_IT_number 61
_symmetry_cell_setting orthorhombic
_symmetry_space_group_name_Hall '-P 2ac 2ab'
_symmetry_space_group_name_H-M 'P b c a'
_atom_sites_solution_hydrogens geom
_atom_sites_solution_primary direct
_atom_sites_solution_secondary difmap
_audit_creation_method SHELXL-97
_cell_angle_alpha 90.00
_cell_angle_beta 90.00
_cell_angle_gamma 90.00
_cell_formula_units_Z 8
_cell_length_a 16.7840(11)
_cell_length_b 13.2842(8)
_cell_length_c 19.9675(13)
_cell_measurement_reflns_used 997
_cell_measurement_temperature 298(2)
_cell_measurement_theta_max 18
_cell_measurement_theta_min 7
_cell_volume 4452.0(5)
_computing_cell_refinement 'Bruker SMART'
_computing_data_collection 'Bruker SMART'
_computing_data_reduction 'Bruker SHELXTL'
_computing_molecular_graphics 'Bruker SHELXTL'
_computing_publication_material 'Bruker SHELXTL'
_computing_structure_refinement 'SHELXL-97 (Sheldrick, 1997)'
_computing_structure_solution 'SHELXS-97 (Sheldrick, 1990)'
_diffrn_ambient_temperature 298(2)
_diffrn_measured_fraction_theta_full 0.999
_diffrn_measured_fraction_theta_max 0.999
_diffrn_measurement_device_type 'CCD area detector'
_diffrn_measurement_method 'phi and omega scans'
_diffrn_radiation_monochromator graphite
_diffrn_radiation_source 'fine-focus sealed tube'
_diffrn_radiation_type MoK\a
_diffrn_radiation_wavelength 0.71073
_diffrn_reflns_av_R_equivalents 0.0289
_diffrn_reflns_av_sigmaI/netI 0.0240
_diffrn_reflns_limit_h_max 15
_diffrn_reflns_limit_h_min -20
_diffrn_reflns_limit_k_max 16
_diffrn_reflns_limit_k_min -16
_diffrn_reflns_limit_l_max 24
_diffrn_reflns_limit_l_min -24
_diffrn_reflns_number 24731
_diffrn_reflns_theta_full 26.37
_diffrn_reflns_theta_max 26.37
_diffrn_reflns_theta_min 2.37
_exptl_absorpt_coefficient_mu 1.491
_exptl_absorpt_correction_T_max 1
_exptl_absorpt_correction_T_min 0.71
_exptl_absorpt_correction_type empirical
_exptl_crystal_colour yellow
_exptl_crystal_density_diffrn 1.757
_exptl_crystal_density_method 'not measured'
_exptl_crystal_description prism
_exptl_crystal_F_000 2336
_exptl_crystal_size_max 0.3
_exptl_crystal_size_mid 0.3
_exptl_crystal_size_min 0.2
_refine_diff_density_max 0.348
_refine_diff_density_min -0.424
_refine_diff_density_rms 0.063
_refine_ls_extinction_coef 0.00124(5)
_refine_ls_extinction_expression Fc^*^=kFc[1+0.001xFc^2^\l^3^/sin(2\q)]^-1/4^
_refine_ls_extinction_method SHELXL
_refine_ls_goodness_of_fit_ref 0.974
_refine_ls_hydrogen_treatment mixed
_refine_ls_matrix_type full
_refine_ls_number_parameters 259
_refine_ls_number_reflns 4556
_refine_ls_number_restraints 0
_refine_ls_restrained_S_all 0.974
_refine_ls_R_factor_all 0.0376
_refine_ls_R_factor_gt 0.0230
_refine_ls_shift/su_max 0.001
_refine_ls_shift/su_mean 0.000
_refine_ls_structure_factor_coef Fsqd
_refine_ls_weighting_details 'calc w=1/[\s^2^(Fo^2^)+(0.0304P)^2^+0.0000P] where P=(Fo^2^+2Fc^2^)/3'
_refine_ls_weighting_scheme calc
_refine_ls_wR_factor_gt 0.0528
_refine_ls_wR_factor_ref 0.0571
_reflns_number_gt 3408
_reflns_number_total 4556
_reflns_threshold_expression >2sigma(I)
_cod_data_source_file ic010644n_2.cif
_cod_data_source_block 6
_cod_depositor_comments
;
The following automatic conversions were performed:

'_symmetry_cell_setting' value 'Orthorhombic' changed to
'orthorhombic' according to the built-in table from CIF Core
dictionary named 'cif_core.dic' version 2.4.1 from 2010-06-29.

Automatic conversion script
Id: cif_fix_values 1646 2011-03-28 12:23:43Z adriana 
;
_cod_database_code 4320773

loop_
_symmetry_equiv_pos_as_xyz
'x, y, z'
'-x+1/2, -y, z+1/2'
'-x, y+1/2, -z+1/2'
'x+1/2, -y+1/2, -z'
'-x, -y, -z'
'x-1/2, y, -z-1/2'
'x, -y-1/2, z-1/2'
'-x-1/2, y-1/2, z'

loop_
_atom_site_label
_atom_site_type_symbol
_atom_site_fract_x
_atom_site_fract_y
_atom_site_fract_z
_atom_site_U_iso_or_equiv
_atom_site_adp_type
_atom_site_occupancy
_atom_site_symmetry_multiplicity
_atom_site_calc_flag
_atom_site_refinement_flags
_atom_site_disorder_assembly
_atom_site_disorder_group
Ru1 Ru 0.033751(13) 0.692550(14) 0.370593(10) 0.03929(7) Uani 1 1 d . . .
Ru2 Ru 0.037154(13) 0.891760(14) 0.342710(11) 0.04302(8) Uani 1 1 d . . .
Si1 Si 0.15195(5) 0.68306(5) 0.52783(4) 0.0488(2) Uani 1 1 d . . .
Si2 Si 0.23500(5) 0.78791(5) 0.35642(4) 0.0572(2) Uani 1 1 d . . .
C1 C 0.13989(17) 0.61066(18) 0.32538(13) 0.0518(7) Uani 1 1 d . . .
H1 H 0.1555 0.6132 0.2781 0.062 Uiso 1 1 calc R . .
C2 C 0.08793(18) 0.54020(18) 0.35339(14) 0.0545(8) Uani 1 1 d . . .
H2 H 0.0630 0.4834 0.3302 0.065 Uiso 1 1 calc R . .
C3 C 0.08573(16) 0.55970(17) 0.42363(13) 0.0475(7) Uani 1 1 d . . .
H3 H 0.0574 0.5184 0.4566 0.057 Uiso 1 1 calc R . .
C4 C 0.13570(15) 0.64226(17) 0.43946(13) 0.0421(6) Uani 1 1 d . . .
C5 C 0.16860(16) 0.67706(18) 0.37656(13) 0.0452(6) Uani 1 1 d . . .
C6 C 0.0671(2) 0.6383(2) 0.57900(15) 0.0720(9) Uani 1 1 d . . .
H6A H 0.0718 0.6644 0.6237 0.108 Uiso 1 1 calc R . .
H6B H 0.0674 0.5660 0.5804 0.108 Uiso 1 1 calc R . .
H6C H 0.0181 0.6612 0.5595 0.108 Uiso 1 1 calc R . .
C7 C 0.2452(2) 0.6280(3) 0.56028(19) 0.0910(12) Uani 1 1 d . . .
H7A H 0.2893 0.6512 0.5338 0.136 Uiso 1 1 calc R . .
H7B H 0.2422 0.5559 0.5579 0.136 Uiso 1 1 calc R . .
H7C H 0.2527 0.6483 0.6060 0.136 Uiso 1 1 calc R . .
C8 C 0.1468(2) 0.8679(2) 0.58330(17) 0.0854(11) Uani 1 1 d . . .
H8A H 0.1069 0.8393 0.6120 0.128 Uiso 1 1 calc R . .
H8B H 0.1303 0.9338 0.5692 0.128 Uiso 1 1 calc R . .
H8C H 0.1963 0.8728 0.6072 0.128 Uiso 1 1 calc R . .
C9 C 0.2784(2) 0.7620(3) 0.27259(19) 0.1021(14) Uani 1 1 d . . .
H9A H 0.3171 0.8128 0.2620 0.153 Uiso 1 1 calc R . .
H9B H 0.2368 0.7627 0.2395 0.153 Uiso 1 1 calc R . .
H9C H 0.3036 0.6972 0.2729 0.153 Uiso 1 1 calc R . .
C10 C 0.3138(2) 0.8064(2) 0.4203(2) 0.0883(12) Uani 1 1 d . . .
H10A H 0.3513 0.8555 0.4046 0.132 Uiso 1 1 calc R . .
H10B H 0.3408 0.7437 0.4281 0.132 Uiso 1 1 calc R . .
H10C H 0.2901 0.8294 0.4613 0.132 Uiso 1 1 calc R . .
C11 C 0.17204(16) 0.90414(19) 0.34845(14) 0.0518(7) Uani 1 1 d . . .
C12 C 0.13823(17) 0.96389(18) 0.40084(15) 0.0546(7) Uani 1 1 d . . .
H12 H 0.1483 0.9543 0.4488 0.066 Uiso 1 1 calc R . .
C13 C 0.09068(18) 1.03953(19) 0.37361(17) 0.0639(8) Uani 1 1 d . . .
H13 H 0.0637 1.0932 0.3985 0.077 Uiso 1 1 calc R . .
C14 C 0.09480(18) 1.0302(2) 0.30233(17) 0.0667(9) Uani 1 1 d . . .
H14 H 0.0712 1.0767 0.2698 0.080 Uiso 1 1 calc R . .
C15 C 0.14607(18) 0.9500(2) 0.28718(15) 0.0602(8) Uani 1 1 d . . .
H15 H 0.1625 0.9297 0.2421 0.072 Uiso 1 1 calc R . .
C16 C -0.06797(19) 0.9276(2) 0.32592(13) 0.0502(7) Uani 1 1 d . . .
C17 C 0.01977(16) 0.77068(19) 0.28249(13) 0.0474(7) Uani 1 1 d . . .
C18 C 0.00136(17) 0.81464(17) 0.42704(14) 0.0436(6) Uani 1 1 d . . .
C19 C -0.0741(2) 0.6605(2) 0.37015(14) 0.0549(7) Uani 1 1 d . . .
O1 O 0.15701(12) 0.80557(12) 0.52639(9) 0.0580(5) Uani 1 1 d . . .
O2 O -0.13095(13) 0.95494(15) 0.31323(10) 0.0669(6) Uani 1 1 d . . .
O3 O 0.01062(14) 0.75072(16) 0.22616(10) 0.0712(6) Uani 1 1 d . . .
O4 O -0.02429(12) 0.83391(15) 0.47971(10) 0.0625(6) Uani 1 1 d . . .
O5 O -0.13934(15) 0.63627(18) 0.37074(13) 0.0901(7) Uani 1 1 d . . .

loop_
_atom_site_aniso_label
_atom_site_aniso_U_11
_atom_site_aniso_U_22
_atom_site_aniso_U_33
_atom_site_aniso_U_23
_atom_site_aniso_U_13
_atom_site_aniso_U_12
Ru1 0.04687(14) 0.03156(11) 0.03942(12) -0.00024(8) 0.00307(10) -0.00494(9)
Ru2 0.04958(15) 0.03140(11) 0.04809(14) 0.00226(9) 0.00057(10) -0.00185(10)
Si1 0.0557(5) 0.0438(4) 0.0469(4) 0.0025(3) -0.0051(4) -0.0032(4)
Si2 0.0461(5) 0.0459(4) 0.0796(6) 0.0135(4) 0.0166(4) -0.0013(4)
C1 0.066(2) 0.0432(15) 0.0464(16) -0.0043(12) 0.0102(14) 0.0070(14)
C2 0.076(2) 0.0319(13) 0.0551(17) -0.0087(12) 0.0016(15) 0.0017(14)
C3 0.0573(18) 0.0319(12) 0.0533(16) 0.0046(11) 0.0039(13) -0.0032(12)
C4 0.0451(16) 0.0307(12) 0.0504(15) 0.0018(11) 0.0022(12) -0.0004(11)
C5 0.0444(17) 0.0398(13) 0.0514(16) 0.0027(12) 0.0095(13) 0.0055(12)
C6 0.095(3) 0.070(2) 0.0509(18) -0.0017(15) 0.0121(18) -0.0184(19)
C7 0.087(3) 0.094(2) 0.093(3) 0.015(2) -0.030(2) 0.011(2)
C8 0.110(3) 0.066(2) 0.081(2) -0.0213(18) -0.002(2) -0.011(2)
C9 0.112(3) 0.082(2) 0.112(3) 0.024(2) 0.070(3) 0.018(2)
C10 0.052(2) 0.069(2) 0.144(3) 0.026(2) -0.008(2) -0.0133(17)
C11 0.0457(17) 0.0408(14) 0.0689(19) 0.0105(14) 0.0060(14) -0.0084(13)
C12 0.0572(18) 0.0418(14) 0.0648(19) -0.0044(13) -0.0032(15) -0.0114(14)
C13 0.066(2) 0.0348(14) 0.091(2) -0.0058(15) -0.0047(18) -0.0065(14)
C14 0.066(2) 0.0400(15) 0.094(3) 0.0233(16) -0.0050(18) -0.0055(15)
C15 0.067(2) 0.0483(16) 0.065(2) 0.0150(14) 0.0109(16) -0.0123(15)
C16 0.063(2) 0.0406(14) 0.0471(16) -0.0006(12) -0.0034(15) 0.0014(14)
C17 0.0586(19) 0.0424(14) 0.0413(16) 0.0005(12) 0.0033(13) -0.0054(13)
C18 0.0460(16) 0.0399(13) 0.0448(16) -0.0013(12) -0.0006(13) -0.0056(12)
C19 0.058(2) 0.0526(16) 0.0545(17) 0.0056(13) -0.0012(15) -0.0159(15)
O1 0.0725(15) 0.0436(10) 0.0580(12) -0.0071(9) -0.0018(10) -0.0072(9)
O2 0.0606(14) 0.0674(13) 0.0728(14) -0.0022(11) -0.0094(11) 0.0068(11)
O3 0.1091(18) 0.0649(12) 0.0397(12) -0.0009(10) -0.0007(12) -0.0111(13)
O4 0.0722(15) 0.0671(12) 0.0482(12) -0.0089(10) 0.0130(10) 0.0052(11)
O5 0.0587(16) 0.0943(18) 0.117(2) 0.0108(14) -0.0066(14) -0.0209(14)

loop_
_atom_type_symbol
_atom_type_description
_atom_type_scat_dispersion_real
_atom_type_scat_dispersion_imag
_atom_type_scat_source
C C 0.0033 0.0016 'International Tables Vol C Tables 4.2.6.8 and 6.1.1.4'
H H 0.0000 0.0000 'International Tables Vol C Tables 4.2.6.8 and 6.1.1.4'
O O 0.0106 0.0060 'International Tables Vol C Tables 4.2.6.8 and 6.1.1.4'
Si Si 0.0817 0.0704 'International Tables Vol C Tables 4.2.6.8 and 6.1.1.4'
Ru Ru -1.2594 0.8363 'International Tables Vol C Tables 4.2.6.8 and 6.1.1.4'

loop_
_geom_angle_atom_site_label_1
_geom_angle_atom_site_label_2
_geom_angle_atom_site_label_3
_geom_angle
_geom_angle_site_symmetry_1
_geom_angle_site_symmetry_3
_geom_angle_publ_flag
C19 Ru1 C18 85.73(12) . . ?
C19 Ru1 C17 90.03(12) . . ?
C18 Ru1 C17 92.34(10) . . ?
C19 Ru1 C3 101.62(11) . . ?
C18 Ru1 C3 117.90(10) . . ?
C17 Ru1 C3 148.04(10) . . ?
C19 Ru1 C2 100.79(12) . . ?
C18 Ru1 C2 154.87(10) . . ?
C17 Ru1 C2 111.74(10) . . ?
C3 Ru1 C2 37.14(9) . . ?
C19 Ru1 C1 130.63(11) . . ?
C18 Ru1 C1 143.61(11) . . ?
C17 Ru1 C1 89.50(10) . . ?
C3 Ru1 C1 60.31(9) . . ?
C2 Ru1 C1 35.98(9) . . ?
C19 Ru1 C5 161.38(11) . . ?
C18 Ru1 C5 107.86(10) . . ?
C17 Ru1 C5 101.77(10) . . ?
C3 Ru1 C5 61.03(9) . . ?
C2 Ru1 C5 61.56(10) . . ?
C1 Ru1 C5 36.73(9) . . ?
C19 Ru1 C4 131.46(11) . . ?
C18 Ru1 C4 95.66(10) . . ?
C17 Ru1 C4 138.15(10) . . ?
C3 Ru1 C4 36.41(8) . . ?
C2 Ru1 C4 61.79(9) . . ?
C1 Ru1 C4 60.96(9) . . ?
C5 Ru1 C4 36.93(9) . . ?
C19 Ru1 Ru2 104.10(9) . . ?
C18 Ru1 Ru2 49.02(7) . . ?
C17 Ru1 Ru2 48.12(7) . . ?
C3 Ru1 Ru2 149.50(7) . . ?
C2 Ru1 Ru2 147.34(7) . . ?
C1 Ru1 Ru2 111.70(7) . . ?
C5 Ru1 Ru2 94.49(6) . . ?
C4 Ru1 Ru2 113.11(6) . . ?
C16 Ru2 C17 87.70(11) . . ?
C16 Ru2 C18 89.89(12) . . ?
C17 Ru2 C18 92.76(10) . . ?
C16 Ru2 C14 97.78(11) . . ?
C17 Ru2 C14 120.14(12) . . ?
C18 Ru2 C14 146.34(11) . . ?
C16 Ru2 C13 101.85(11) . . ?
C17 Ru2 C13 155.97(11) . . ?
C18 Ru2 C13 109.08(11) . . ?
C14 Ru2 C13 37.28(11) . . ?
C16 Ru2 C12 133.97(10) . . ?
C17 Ru2 C12 138.22(11) . . ?
C18 Ru2 C12 90.57(11) . . ?
C14 Ru2 C12 60.78(11) . . ?
C13 Ru2 C12 35.97(9) . . ?
C16 Ru2 C11 159.45(10) . . ?
C17 Ru2 C11 103.33(11) . . ?
C18 Ru2 C11 106.57(10) . . ?
C14 Ru2 C11 61.71(10) . . ?
C13 Ru2 C11 61.59(10) . . ?
C12 Ru2 C11 36.72(10) . . ?
C16 Ru2 C15 126.02(11) . . ?
C17 Ru2 C15 95.54(11) . . ?
C18 Ru2 C15 143.34(11) . . ?
C14 Ru2 C15 36.26(10) . . ?
C13 Ru2 C15 60.96(11) . . ?
C12 Ru2 C15 60.28(11) . . ?
C11 Ru2 C15 36.79(9) . . ?
C16 Ru2 Ru1 105.55(8) . . ?
C17 Ru2 Ru1 48.96(7) . . ?
C18 Ru2 Ru1 48.64(7) . . ?
C14 Ru2 Ru1 152.98(8) . . ?
C13 Ru2 Ru1 143.83(8) . . ?
C12 Ru2 Ru1 108.89(7) . . ?
C11 Ru2 Ru1 94.67(6) . . ?
C15 Ru2 Ru1 116.77(7) . . ?
O1 Si1 C7 110.95(14) . . ?
O1 Si1 C6 111.76(13) . . ?
C7 Si1 C6 109.36(17) . . ?
O1 Si1 C4 106.32(10) . . ?
C7 Si1 C4 109.94(15) . . ?
C6 Si1 C4 108.43(13) . . ?
C10 Si2 C9 111.42(19) . . ?
C10 Si2 C11 110.55(14) . . ?
C9 Si2 C11 107.25(15) . . ?
C10 Si2 C5 112.17(13) . . ?
C9 Si2 C5 106.17(15) . . ?
C11 Si2 C5 109.07(12) . . ?
C2 C1 C5 109.7(2) . . ?
C2 C1 Ru1 70.87(15) . . ?
C5 C1 Ru1 71.69(14) . . ?
C1 C2 C3 106.8(2) . . ?
C1 C2 Ru1 73.14(14) . . ?
C3 C2 Ru1 71.06(14) . . ?
C4 C3 C2 110.2(2) . . ?
C4 C3 Ru1 74.07(14) . . ?
C2 C3 Ru1 71.80(14) . . ?
C3 C4 C5 106.2(2) . . ?
C3 C4 Si1 121.50(19) . . ?
C5 C4 Si1 132.22(19) . . ?
C3 C4 Ru1 69.52(14) . . ?
C5 C4 Ru1 70.82(14) . . ?
Si1 C4 Ru1 126.24(12) . . ?
C1 C5 C4 107.1(2) . . ?
C1 C5 Si2 121.7(2) . . ?
C4 C5 Si2 131.17(19) . . ?
C1 C5 Ru1 71.58(16) . . ?
C4 C5 Ru1 72.25(14) . . ?
Si2 C5 Ru1 120.32(12) . . ?
C12 C11 C15 105.5(2) . . ?
C12 C11 Si2 128.1(2) . . ?
C15 C11 Si2 126.3(2) . . ?
C12 C11 Ru2 71.45(16) . . ?
C15 C11 Ru2 71.65(16) . . ?
Si2 C11 Ru2 120.35(12) . . ?
C13 C12 C11 110.0(3) . . ?
C13 C12 Ru2 71.13(16) . . ?
C11 C12 Ru2 71.82(16) . . ?
C12 C13 C14 107.3(3) . . ?
C12 C13 Ru2 72.90(15) . . ?
C14 C13 Ru2 70.73(15) . . ?
C15 C14 C13 108.1(3) . . ?
C15 C14 Ru2 73.62(15) . . ?
C13 C14 Ru2 71.98(15) . . ?
C14 C15 C11 109.0(3) . . ?
C14 C15 Ru2 70.12(16) . . ?
C11 C15 Ru2 71.56(15) . . ?
O2 C16 Ru2 175.6(3) . . ?
O3 C17 Ru2 140.4(2) . . ?
O3 C17 Ru1 136.5(2) . . ?
Ru2 C17 Ru1 82.92(10) . . ?
O4 C18 Ru1 140.2(2) . . ?
O4 C18 Ru2 137.4(2) . . ?
Ru1 C18 Ru2 82.34(10) . . ?
O5 C19 Ru1 176.7(3) . . ?
C8 O1 Si1 124.28(19) . . ?

loop_
_geom_bond_atom_site_label_1
_geom_bond_atom_site_label_2
_geom_bond_distance
_geom_bond_site_symmetry_2
_geom_bond_publ_flag
Ru1 C19 1.859(3) . ?
Ru1 C18 2.048(3) . ?
Ru1 C17 2.056(3) . ?
Ru1 C3 2.235(2) . ?
Ru1 C2 2.245(2) . ?
Ru1 C1 2.274(3) . ?
Ru1 C5 2.276(3) . ?
Ru1 C4 2.295(2) . ?
Ru1 Ru2 2.7049(3) . ?
Ru2 C16 1.858(3) . ?
Ru2 C17 2.029(3) . ?
Ru2 C18 2.060(3) . ?
Ru2 C14 2.229(3) . ?
Ru2 C13 2.245(3) . ?
Ru2 C12 2.268(3) . ?
Ru2 C11 2.273(3) . ?
Ru2 C15 2.274(3) . ?
Si1 O1 1.6299(17) . ?
Si1 C7 1.845(3) . ?
Si1 C6 1.851(3) . ?
Si1 C4 1.866(3) . ?
Si2 C10 1.854(4) . ?
Si2 C9 1.857(4) . ?
Si2 C11 1.878(3) . ?
Si2 C5 1.890(3) . ?
C1 C2 1.396(4) . ?
C1 C5 1.433(4) . ?
C2 C3 1.427(3) . ?
C3 C4 1.416(3) . ?
C4 C5 1.448(3) . ?
C8 O1 1.416(3) . ?
C11 C12 1.430(4) . ?
C11 C15 1.435(4) . ?
C12 C13 1.394(4) . ?
C13 C14 1.430(4) . ?
C14 C15 1.402(4) . ?
C16 O2 1.146(3) . ?
C17 O3 1.166(3) . ?
C18 O4 1.165(3) . ?
C19 O5 1.142(3) . ?
